data_2205136
loop_
_publ_author_name
'Liu, Shu-Qin'
'Konaka, Hisashi'
'Kuroda-Sowa, Takayoshi'
'Munakata, Megumu'

_publ_section_title
<i>catena</i>-Poly[[bis(\m~4~-hexafluoroglutarato)bis(tetrahydrofuran)tetrasilver(I)]-\m~2~-4,4'-biphenyldicarbonitrile]
_journal_issue 2
_journal_name_full 'Acta Crystallographica Section E'
_journal_page_first m251
_journal_page_last m253
_journal_paper_doi 10.1107/S1600536805000267
_journal_volume 61
_journal_year 2005
_chemical_formula_iupac '[Ag4 (C5 F6 O4)2 (C14 H8 N2) (C4 H8 O)2]'
_chemical_formula_moiety 'C32 H24 Ag4 F12 N2 O10'
_chemical_formula_sum 'C32 H24 Ag4 F12 N2 O10'
_chemical_formula_weight 1256.00
_chemical_name_systematic
;catena-Poly[[bis(\m~4~-hexafluoroglutarato)bis(tetrahydrofuran)tetrasilver(I)]-
\m~2~-4,4'-biphenyldicarbonitrile]
;
_space_group_IT_number 14
_symmetry_cell_setting monoclinic
_symmetry_space_group_name_Hall '-P 2ybc'
_symmetry_space_group_name_H-M 'P 1 21/c 1'
_cell_angle_alpha 90
_cell_angle_beta 93.368(4)
_cell_angle_gamma 90
_cell_formula_units_Z 2
_cell_length_a 5.737(2)
_cell_length_b 18.801(6)
_cell_length_c 16.518(6)
_cell_measurement_reflns_used 5730
_cell_measurement_temperature 150.2
_cell_measurement_theta_max 27.5
_cell_measurement_theta_min 3.2
_cell_volume 1778.6(11)
_computing_cell_refinement CrystalClear
_computing_data_collection 'CrystalClear (Rigaku Corporation, 2001)'
_computing_data_reduction 'TEXSAN (Molecular Structure Corporation, 2000)'
_computing_molecular_graphics 'ORTEPII (Johnson, 1976)'
_computing_publication_material TEXSAN
_computing_structure_refinement 'SHELXL97 (Sheldrick, 1997)'
_computing_structure_solution 'SHELXS97 (Sheldrick, 1997)'
_diffrn_detector_area_resol_mean 14.62
_diffrn_measured_fraction_theta_full 1.00
_diffrn_measured_fraction_theta_max 1.00
_diffrn_measurement_device_type 'Rigaku/MSC Mercury CCD'
_diffrn_measurement_method \w
_diffrn_radiation_type 'Mo K\a'
_diffrn_radiation_wavelength 0.7107
_diffrn_reflns_av_R_equivalents 0.023
_diffrn_reflns_limit_h_max 7
_diffrn_reflns_limit_h_min -5
_diffrn_reflns_limit_k_max 24
_diffrn_reflns_limit_k_min -18
_diffrn_reflns_limit_l_max 21
_diffrn_reflns_limit_l_min -21
_diffrn_reflns_number 13771
_diffrn_reflns_theta_full 27.49
_diffrn_reflns_theta_max 27.49
_diffrn_reflns_theta_min 3.25
_exptl_absorpt_coefficient_mu 2.288
_exptl_absorpt_correction_T_max 0.795
_exptl_absorpt_correction_T_min 0.659
_exptl_absorpt_correction_type multi-scan
_exptl_absorpt_process_details '(Jacobson, 1998)'
_exptl_crystal_colour Colorless
_exptl_crystal_density_diffrn 2.345
_exptl_crystal_density_method 'not measured'
_exptl_crystal_description Block
_exptl_crystal_F_000 1212.0
_exptl_crystal_size_max 0.250
_exptl_crystal_size_mid 0.150
_exptl_crystal_size_min 0.100
_refine_diff_density_max 0.40
_refine_diff_density_min -0.41
_refine_ls_extinction_expression Fc^*^=kFc[1+0.001xFc^2^\l^3^/sin(2\q)]^-1/4^
_refine_ls_extinction_method none
_refine_ls_goodness_of_fit_ref 1.110
_refine_ls_hydrogen_treatment constr
_refine_ls_number_parameters 271
_refine_ls_number_reflns 3744
_refine_ls_R_factor_gt 0.0250
_refine_ls_shift/su_max 0.0020
_refine_ls_structure_factor_coef Fsqd
_refine_ls_weighting_details 'w = 1/[\s^2^(Fo^2^) + (0.0156P)^2^+1.6769P] where P=(Fo^2^+2Fc^2^)/3'
_refine_ls_weighting_scheme calc
_refine_ls_wR_factor_ref 0.0465
_reflns_number_gt 3744
_reflns_number_total 4068
_reflns_threshold_expression I>2\s(I)
_cod_data_source_file ob6465.cif
_cod_data_source_block I
_cod_original_sg_symbol_H-M 'P 21/c'
_cod_database_code 2205136
_cod_database_fobs_code 2205136

loop_
_symmetry_equiv_pos_as_xyz
x,y,z
-x,1/2+y,1/2-z
-x,-y,-z
x,1/2-y,1/2+z

loop_
_atom_site_label
_atom_site_fract_x
_atom_site_fract_y
_atom_site_fract_z
_atom_site_U_iso_or_equiv
_atom_site_adp_type
_atom_site_calc_flag
_atom_site_occupancy
_atom_site_type_symbol
Ag1 0.14531(3) 0.366560(10) 0.528990(10) 0.02074(6) Uani d 1.00 Ag
Ag2 -0.21763(3) 0.475800(10) 0.558570(10) 0.02028(6) Uani d 1.00 Ag
F1 0.2934(3) 0.49447(8) 0.80268(9) 0.0287(3) Uani d 1.00 F
F2 0.6096(2) 0.49830(8) 0.73620(10) 0.0269(3) Uani d 1.00 F
F3 0.1590(2) 0.62219(8) 0.74880(9) 0.0225(3) Uani d 1.00 F
F4 0.5150(3) 0.62023(8) 0.80215(8) 0.0245(3) Uani d 1.00 F
F5 0.4417(3) 0.71047(7) 0.67759(9) 0.0242(3) Uani d 1.00 F
F6 0.6946(2) 0.62704(8) 0.65825(9) 0.0226(3) Uani d 1.00 F
O1 0.3457(3) 0.43461(9) 0.62410(10) 0.0203(4) Uani d 1.00 O
O2 0.0418(3) 0.50577(9) 0.65070(10) 0.0202(4) Uani d 1.00 O
O3 0.1471(3) 0.65412(9) 0.56550(10) 0.0212(4) Uani d 1.00 O
O4 0.4221(3) 0.57173(8) 0.54231(9) 0.0173(3) Uani d 1.00 O
O5 -0.0024(3) 0.30100(10) 0.64850(10) 0.0268(4) Uani d 1.00 O
N1 0.3859(4) 0.26550(10) 0.50850(10) 0.0283(5) Uani d 1.00 N
C1 0.5003(5) 0.21740(10) 0.5042(2) 0.0229(5) Uani d 1.00 C
C2 0.6495(5) 0.15510(10) 0.5004(2) 0.0228(5) Uani d 1.00 C
C3 0.8566(5) 0.1523(2) 0.5477(2) 0.0387(8) Uani d 1.00 C
C4 0.9924(5) 0.0914(2) 0.5471(2) 0.0393(8) Uani d 1.00 C
C5 0.9275(5) 0.03300(10) 0.4995(2) 0.0209(5) Uani d 1.00 C
C6 0.7214(6) 0.0380(2) 0.4518(2) 0.0376(8) Uani d 1.00 C
C7 0.5832(6) 0.0980(2) 0.4523(2) 0.0362(7) Uani d 1.00 C
C8 0.2439(4) 0.48190(10) 0.66070(10) 0.0154(5) Uani d 1.00 C
C9 0.3830(4) 0.51800(10) 0.73290(10) 0.0176(5) Uani d 1.00 C
C10 0.3769(4) 0.60010(10) 0.73610(10) 0.0174(5) Uani d 1.00 C
C11 0.4637(4) 0.64020(10) 0.66190(10) 0.0167(5) Uani d 1.00 C
C12 0.3286(4) 0.62130(10) 0.58110(10) 0.0150(5) Uani d 1.00 C
C13 -0.2162(5) 0.3169(2) 0.6852(2) 0.0299(6) Uani d 1.00 C
C14 -0.1449(6) 0.3453(2) 0.7673(2) 0.0373(7) Uani d 1.00 C
C15 0.0685(6) 0.3005(2) 0.7922(2) 0.0408(8) Uani d 1.00 C
C16 0.1618(5) 0.2784(2) 0.7128(2) 0.0372(7) Uani d 1.00 C
H1 0.9052 0.1918 0.5803 0.0464 Uiso calc 1.00 H
H2 1.1335 0.0896 0.5801 0.0471 Uiso calc 1.00 H
H3 0.6742 -0.0009 0.4178 0.0451 Uiso calc 1.00 H
H4 0.4418 0.1000 0.4194 0.0435 Uiso calc 1.00 H
H5 -0.3030 0.3515 0.6543 0.0359 Uiso calc 1.00 H
H6 -0.3076 0.2751 0.6895 0.0359 Uiso calc 1.00 H
H7 -0.1059 0.3943 0.7648 0.0448 Uiso calc 1.00 H
H8 -0.2651 0.3388 0.8037 0.0448 Uiso calc 1.00 H
H9 0.1807 0.3278 0.8232 0.0489 Uiso calc 1.00 H
H10 0.0258 0.2601 0.8225 0.0489 Uiso calc 1.00 H
H11 0.1790 0.2281 0.7113 0.0447 Uiso calc 1.00 H
H12 0.3090 0.3002 0.7066 0.0447 Uiso calc 1.00 H

loop_
_atom_site_aniso_label
_atom_site_aniso_U_11
_atom_site_aniso_U_22
_atom_site_aniso_U_33
_atom_site_aniso_U_12
_atom_site_aniso_U_13
_atom_site_aniso_U_23
Ag1 0.02050(10) 0.02050(10) 0.02070(10) 0.00320(8) -0.00269(7) -0.00345(7)
Ag2 0.01730(10) 0.02250(10) 0.02031(9) 0.00244(8) -0.00499(7) -0.00609(7)
F1 0.0364(9) 0.0319(9) 0.0172(7) -0.0051(7) -0.0024(6) 0.0045(6)
F2 0.0152(7) 0.0255(8) 0.0387(9) 0.0071(6) -0.0087(6) -0.0034(7)
F3 0.0173(7) 0.0270(8) 0.0236(8) 0.0043(6) 0.0039(6) -0.0074(6)
F4 0.0267(8) 0.0290(8) 0.0169(7) -0.0042(6) -0.0070(6) -0.0073(6)
F5 0.0298(8) 0.0150(7) 0.0274(8) -0.0022(6) -0.0022(6) -0.0074(6)
F6 0.0106(7) 0.0315(8) 0.0255(8) -0.0010(6) -0.0006(6) -0.0060(6)
O1 0.0197(9) 0.0157(8) 0.0253(9) 0.0029(7) -0.0005(7) -0.0038(7)
O2 0.0133(9) 0.0241(9) 0.0229(9) 0.0017(7) -0.0025(7) -0.0070(7)
O3 0.0172(9) 0.0214(9) 0.0246(9) 0.0040(7) -0.0033(7) -0.0046(7)
O4 0.0183(9) 0.0163(8) 0.0170(8) 0.0014(7) -0.0009(7) -0.0044(6)
O5 0.0170(9) 0.0310(10) 0.0330(10) 0.0041(8) 0.0022(8) 0.0091(8)
N1 0.0260(10) 0.0240(10) 0.0350(10) 0.0050(10) 0.0064(10) 0.0009(10)
C1 0.0270(10) 0.0190(10) 0.0240(10) 0.0000(10) 0.0070(10) 0.0020(10)
C2 0.0290(10) 0.0170(10) 0.0230(10) 0.0040(10) 0.0100(10) 0.0027(10)
C3 0.031(2) 0.027(2) 0.057(2) 0.0060(10) -0.0050(10) -0.0190(10)
C4 0.029(2) 0.030(2) 0.058(2) 0.0100(10) -0.0100(10) -0.0170(10)
C5 0.0260(10) 0.0160(10) 0.0200(10) 0.0030(10) 0.0050(10) -0.0005(9)
C6 0.055(2) 0.0240(10) 0.032(2) 0.0150(10) -0.0180(10) -0.0110(10)
C7 0.044(2) 0.027(2) 0.035(2) 0.0130(10) -0.0180(10) -0.0050(10)
C8 0.0160(10) 0.0140(10) 0.0160(10) -0.0026(9) -0.0003(9) 0.0024(9)
C9 0.0140(10) 0.0200(10) 0.0180(10) 0.0022(10) -0.0017(9) 0.0000(9)
C10 0.0130(10) 0.0230(10) 0.0160(10) 0.0016(10) -0.0025(9) -0.0069(9)
C11 0.0150(10) 0.0150(10) 0.0210(10) -0.0005(9) -0.0006(9) -0.0058(9)
C12 0.0150(10) 0.0130(10) 0.0170(10) -0.0029(9) 0.0007(9) -0.0002(9)
C13 0.0140(10) 0.0310(10) 0.045(2) 0.0040(10) 0.0060(10) 0.0170(10)
C14 0.040(2) 0.0240(10) 0.049(2) 0.0060(10) 0.0130(10) 0.0040(10)
C15 0.045(2) 0.037(2) 0.038(2) 0.0020(10) -0.0110(10) -0.0010(10)
C16 0.0200(10) 0.045(2) 0.047(2) 0.0120(10) 0.0010(10) 0.0210(10)

loop_
_atom_type_symbol
_atom_type_description
_atom_type_scat_dispersion_real
_atom_type_scat_dispersion_imag
_atom_type_scat_source
C C 0.003 0.002
;International Tables for Crystallography
(1992, Vol. C, Tables 4.2.6.8 and 6.1.1.4)
;
H H 0.000 0.000
;International Tables for Crystallography
(1992, Vol. C, Table 6.1.1.4)
;
Ag Ag -0.897 1.101
;International Tables for Crystallography
(1992, Vol. C, Tables 4.2.6.8 and 6.1.1.4)
;
F F 0.017 0.010
;International Tables for Crystallography
(1992, Vol. C, Tables 4.2.6.8 and 6.1.1.4)
;
N N 0.006 0.003
;International Tables for Crystallography
(1992, Vol. C, Tables 4.2.6.8 and 6.1.1.4)
;
O O 0.011 0.006
;International Tables for Crystallography
(1992, Vol. C, Tables 4.2.6.8 and 6.1.1.4)
;

loop_
_geom_angle_atom_site_label_1
_geom_angle_atom_site_label_2
_geom_angle_atom_site_label_3
_geom_angle_site_symmetry_1
_geom_angle_site_symmetry_3
_geom_angle
_geom_angle_publ_flag
O1 Ag1 O3 . 3_566 153.64(6) yes
O1 Ag1 O5 . . 85.03(6) yes
O1 Ag1 N1 . . 105.78(7) yes
O3 Ag1 O5 3_566 . 100.80(6) yes
O3 Ag1 N1 3_566 . 100.23(7) yes
O5 Ag1 N1 . . 86.88(7) yes
O2 Ag2 O4 . 3_566 167.13(6) yes
Ag1 O1 C8 . . 120.30(10) no
Ag2 O2 C8 . . 127.1(2) no
Ag1 O3 C12 3_566 . 130.3(2) no
Ag2 O4 C12 3_566 . 117.70(10) no
Ag1 O5 C13 . . 124.5(2) no
Ag1 O5 C16 . . 119.1(2) no
C13 O5 C16 . . 106.8(2) no
Ag1 N1 C1 . . 175.5(2) no
N1 C1 C2 . . 178.8(3) no
C1 C2 C3 . . 119.6(2) no
C1 C2 C7 . . 120.6(2) no
C3 C2 C7 . . 119.7(3) no
C2 C3 C4 . . 119.5(3) no
C2 C3 H1 . . 120.3 no
C4 C3 H1 . . 120.3 no
C3 C4 C5 . . 121.7(3) no
C3 C4 H2 . . 119.2 no
C5 C4 H2 . . 119.1 no
C4 C5 C5 . 3_756 121.3(3) no
C4 C5 C6 . . 117.4(2) no
C5 C5 C6 3_756 . 121.2(3) no
C5 C6 C7 . . 121.5(3) no
C5 C6 H3 . . 119.2 no
C7 C6 H3 . . 119.2 no
C2 C7 C6 . . 120.2(3) no
C2 C7 H4 . . 119.9 no
C6 C7 H4 . . 119.9 no
O1 C8 O2 . . 130.9(2) no
O1 C8 C9 . . 116.9(2) no
O2 C8 C9 . . 112.2(2) no
F1 C9 F2 . . 106.7(2) no
F1 C9 C8 . . 107.8(2) no
F1 C9 C10 . . 106.5(2) no
F2 C9 C8 . . 111.2(2) no
F2 C9 C10 . . 107.3(2) no
C8 C9 C10 . . 116.8(2) no
F3 C10 F4 . . 106.9(2) no
F3 C10 C9 . . 109.7(2) no
F3 C10 C11 . . 108.6(2) no
F4 C10 C9 . . 106.9(2) no
F4 C10 C11 . . 107.4(2) no
C9 C10 C11 . . 116.8(2) no
F5 C11 F6 . . 106.9(2) no
F5 C11 C10 . . 106.7(2) no
F5 C11 C12 . . 110.0(2) no
F6 C11 C10 . . 108.0(2) no
F6 C11 C12 . . 111.2(2) no
C10 C11 C12 . . 113.8(2) no
O3 C12 O4 . . 130.1(2) no
O3 C12 C11 . . 116.3(2) no
O4 C12 C11 . . 113.6(2) no
O5 C13 C14 . . 105.2(2) no
O5 C13 H5 . . 110.5 no
O5 C13 H6 . . 110.5 no
C14 C13 H5 . . 110.5 no
C14 C13 H6 . . 110.5 no
H5 C13 H6 . . 109.5 no
C13 C14 C15 . . 102.8(2) no
C13 C14 H7 . . 111.1 no
C13 C14 H8 . . 111.1 no
C15 C14 H7 . . 111.1 no
C15 C14 H8 . . 111.1 no
H7 C14 H8 . . 109.5 no
C14 C15 C16 . . 103.8(3) no
C14 C15 H9 . . 110.9 no
C14 C15 H10 . . 110.9 no
C16 C15 H9 . . 110.9 no
C16 C15 H10 . . 110.9 no
H9 C15 H10 . . 109.5 no
O5 C16 C15 . . 108.0(2) no
O5 C16 H11 . . 109.8 no
O5 C16 H12 . . 109.8 no
C15 C16 H11 . . 109.8 no
C15 C16 H12 . . 109.8 no
H11 C16 H12 . . 109.5 no

loop_
_geom_bond_atom_site_label_1
_geom_bond_atom_site_label_2
_geom_bond_site_symmetry_2
_geom_bond_distance
_geom_bond_publ_flag
Ag1 O1 . 2.284(2) yes
Ag1 O3 3_566 2.257(2) yes
Ag1 O5 . 2.516(2) yes
Ag1 N1 . 2.385(2) yes
Ag2 O2 . 2.141(2) yes
Ag2 O4 3_566 2.173(2) yes
F1 C9 . 1.363(3) no
F2 C9 . 1.350(3) no
F3 C10 . 1.345(3) no
F4 C10 . 1.364(3) no
F5 C11 . 1.353(3) no
F6 C11 . 1.352(3) no
O1 C8 . 1.240(3) yes
O2 C8 . 1.245(3) yes
O3 C12 . 1.224(3) yes
O4 C12 . 1.268(3) yes
O5 C13 . 1.431(3) no
O5 C16 . 1.441(4) no
N1 C1 . 1.122(3) yes
C1 C2 . 1.454(4) no
C2 C3 . 1.384(4) no
C2 C7 . 1.376(4) no
C3 C4 . 1.385(4) no
C3 H1 . 0.950 no
C4 C5 . 1.389(4) no
C4 H2 . 0.950 no
C5 C5 3_756 1.494(5) no
C5 C6 . 1.385(4) no
C6 C7 . 1.380(4) no
C6 H3 . 0.950 no
C7 H4 . 0.950 no
C8 C9 . 1.551(3) no
C9 C10 . 1.546(4) no
C10 C11 . 1.545(3) no
C11 C12 . 1.546(3) no
C13 C14 . 1.492(4) no
C13 H5 . 0.950 no
C13 H6 . 0.950 no
C14 C15 . 1.523(4) no
C14 H7 . 0.950 no
C14 H8 . 0.950 no
C15 C16 . 1.503(5) no
C15 H9 . 0.950 no
C15 H10 . 0.950 no
C16 H11 . 0.950 no
C16 H12 . 0.950 no

loop_
_geom_contact_atom_site_label_1
_geom_contact_atom_site_label_2
_geom_contact_distance
_geom_contact_site_symmetry_2
Ag1 O5 2.516(2) .
Ag1 O4 3.039(2) 3_666
Ag1 F6 3.280(2) 3_666
Ag2 O4 2.744(2) 1_455
Ag2 O1 2.893(2) 1_455
Ag2 F2 3.180(2) 1_455
Ag2 F6 3.339(2) 1_455
F1 C7 3.379(3) 4_555
F1 C6 3.428(3) 4_555
F1 C4 3.556(4) 2_656
F2 O2 2.928(2) 1_655
F2 C14 3.231(3) 1_655
F3 F6 2.979(2) 1_455
F3 C3 3.415(4) 2_656
F3 C16 3.543(4) 2_556
F3 C4 3.577(4) 2_656
F4 C3 3.417(4) 2_656
F4 C2 3.509(3) 2_656
F4 C16 3.520(4) 2_656
F5 C16 3.098(3) 2_656
F5 C14 3.214(3) 2_556
F5 C15 3.293(4) 2_656
F5 N1 3.315(3) 3_666
F5 C1 3.329(3) 3_666
F5 C13 3.340(3) 2_556
F5 C15 3.443(4) 2_556
F6 O2 3.035(2) 1_655
F6 O3 3.133(2) 1_655
F6 N1 3.426(3) 3_666
O1 O4 3.127(2) 3_666
O1 C13 3.455(3) 1_655
O3 N1 3.368(3) 3_666
O3 C1 3.395(3) 3_666
O4 O4 3.190(3) 3_666
O4 N1 3.375(3) 3_666
O5 C3 3.329(4) 1_455
N1 C12 3.112(3) 3_666
N1 C11 3.478(3) 3_666
C1 C12 3.508(3) 3_666
C6 C6 3.393(6) 3_656
C6 C7 3.525(4) 3_656
